data_8104573
loop_
_publ_author_name
'Sun, Junshan'

_publ_section_title
;
 The crystal structure of the cocrystal
 di-\m2-chlorido-octamethyl-di-\m3-oxido-bis(2,3,4,5-tetrafluorobenzoato-\k2
 O,O&#x2032;)tetratin(IV) &#x2500;
 octamethyl-di-\m3-oxido-bis(\m2-2,3,4,5-tetrafluorobenzoato-\k2
 O:O&#x2032;)-bis(\m2-2,3,4,5-tetrafluorobenzoato-\k2
 O:O;O&#x2032;)tetratin(IV) C58H54Cl2F24O16Sn8
;
_journal_issue 6
_journal_name_full 'Zeitschrift f\"ur Kristallographie - New Crystal Structures'
_journal_page_first 1231
_journal_page_last 1233
_journal_paper_doi 10.1515/ncrs-2021-0288
_journal_volume 236
_journal_year 2021
_chemical_formula_sum 'C58 H54 Cl2 F24 O16 Sn8'
_chemical_formula_weight 2483.43
_space_group_crystal_system triclinic
_space_group_IT_number 2
_space_group_name_Hall '-P 1'
_space_group_name_H-M_alt 'P -1'
_atom_sites_solution_hydrogens geom
_cell_angle_alpha 77.599(7)
_cell_angle_beta 89.846(7)
_cell_angle_gamma 79.841(7)
_cell_formula_units_Z 1
_cell_length_a 7.609(4)
_cell_length_b 13.938(6)
_cell_length_c 19.190(9)
_cell_measurement_reflns_used 2352
_cell_measurement_temperature 298(2)
_cell_measurement_theta_max 23.685
_cell_measurement_theta_min 2.722
_cell_volume 1955.2(16)
_computing_cell_refinement 'SAINT [6]'
_computing_data_collection 'SMART [6]'
_computing_data_reduction 'SAINT [6]'
_computing_molecular_graphics 'SHELXL-2015 [7]'
_computing_structure_refinement 'SHELXL-2015 [7]'
_computing_structure_solution 'SHELXL-2015 [7]'
_diffrn_ambient_temperature 298(2)
_diffrn_measured_fraction_theta_full 0.986
_diffrn_measured_fraction_theta_max 0.986
_diffrn_measurement_device_type 'CCD area detector'
_diffrn_measurement_method 'phi and omega scans'
_diffrn_radiation_type MoK\a
_diffrn_radiation_wavelength 0.71073
_diffrn_reflns_av_R_equivalents 0.0326
_diffrn_reflns_av_unetI/netI 0.0786
_diffrn_reflns_Laue_measured_fraction_full 0.986
_diffrn_reflns_Laue_measured_fraction_max 0.986
_diffrn_reflns_limit_h_max 8
_diffrn_reflns_limit_h_min -9
_diffrn_reflns_limit_k_max 14
_diffrn_reflns_limit_k_min -16
_diffrn_reflns_limit_l_max 22
_diffrn_reflns_limit_l_min -20
_diffrn_reflns_number 10293
_diffrn_reflns_point_group_measured_fraction_full 0.986
_diffrn_reflns_point_group_measured_fraction_max 0.986
_diffrn_reflns_theta_full 25.006
_diffrn_reflns_theta_max 25.006
_diffrn_reflns_theta_min 2.053
_exptl_absorpt_coefficient_mu 2.695
_exptl_absorpt_correction_T_max 0.735
_exptl_absorpt_correction_T_min 0.684
_exptl_absorpt_correction_type multi-scan
_exptl_absorpt_process_details sadabs
_exptl_crystal_colour colorless
_exptl_crystal_density_diffrn 2.109
_exptl_crystal_description bloc
_exptl_crystal_F_000 1180
_exptl_crystal_size_max 0.380
_exptl_crystal_size_mid 0.150
_exptl_crystal_size_min 0.100
_refine_diff_density_max 1.334
_refine_diff_density_min -0.867
_refine_diff_density_rms 0.170
_refine_ls_extinction_coef .
_refine_ls_extinction_method none
_refine_ls_goodness_of_fit_ref 1.013
_refine_ls_hydrogen_treatment constr
_refine_ls_matrix_type full
_refine_ls_number_parameters 487
_refine_ls_number_reflns 6786
_refine_ls_number_restraints 42
_refine_ls_restrained_S_all 1.018
_refine_ls_R_factor_all 0.1019
_refine_ls_R_factor_gt 0.0578
_refine_ls_shift/su_max 0.000
_refine_ls_shift/su_mean 0.000
_refine_ls_structure_factor_coef Fsqd
_refine_ls_weighting_details 'w=1/[\s^2^(Fo^2^)+(0.0750P)^2^+6.6088P] where P=(Fo^2^+2Fc^2^)/3'
_refine_ls_weighting_scheme calc
_refine_ls_wR_factor_gt 0.1418
_refine_ls_wR_factor_ref 0.1660
_reflns_Friedel_coverage 0.000
_reflns_Friedel_fraction_full .
_reflns_Friedel_fraction_max .
_reflns_number_gt 4166
_reflns_number_total 6786
_reflns_threshold_expression 'I > 2\s(I)'
_cod_data_source_file suppl_j_ncrs-2021-0288_suppl.cif
_cod_data_source_block 051101c
_cod_original_cell_volume 1955.2(15)
_cod_database_code 8104573
_shelx_space_group_comment
;
The symmetry employed for this shelxl refinement is uniquely defined
by the following loop, which should always be used as a source of
symmetry information in preference to the above space-group names.
They are only intended as comments.
;
_shelx_estimated_absorpt_t_min 0.427
_shelx_estimated_absorpt_t_max 0.774

loop_
_space_group_symop_operation_xyz
'x, y, z'
'-x, -y, -z'

loop_
_atom_site_label
_atom_site_type_symbol
_atom_site_fract_x
_atom_site_fract_y
_atom_site_fract_z
_atom_site_U_iso_or_equiv
_atom_site_adp_type
_atom_site_occupancy
_atom_site_site_symmetry_order
_atom_site_calc_flag
_atom_site_refinement_flags_posn
_atom_site_refinement_flags_adp
_atom_site_refinement_flags_occupancy
_atom_site_disorder_assembly
_atom_site_disorder_group
Sn1 Sn 0.00283(11) 0.33048(6) 0.65011(4) 0.0420(2) Uani 1 1 d . . . . .
Sn2 Sn 0.06046(12) 0.40842(6) 0.45947(4) 0.0444(2) Uani 1 1 d . . . . .
Sn3 Sn 0.93964(12) -0.00066(6) 0.17040(4) 0.0475(3) Uani 1 1 d . . . . .
Sn4 Sn 1.03405(11) -0.12244(6) 0.02391(5) 0.0455(2) Uani 1 1 d . . . . .
Cl1 Cl 1.0226(5) -0.2046(3) 0.16178(19) 0.0688(10) Uani 1 1 d . . . . .
F1 F 0.1184(14) 0.1824(6) 0.4455(4) 0.098(3) Uani 1 1 d . . . . .
F2 F 0.2568(16) 0.0409(8) 0.3793(5) 0.117(4) Uani 1 1 d . . . . .
F3 F 0.3893(15) -0.1447(7) 0.4505(5) 0.115(4) Uani 1 1 d . . . . .
F4 F 0.3830(15) -0.1882(6) 0.5958(6) 0.114(4) Uani 1 1 d . . . . .
F5 F -0.2250(14) 0.7390(6) 0.7217(5) 0.096(3) Uani 1 1 d . . . . .
F6 F -0.3754(13) 0.7888(6) 0.8366(5) 0.099(3) Uani 1 1 d . . . . .
F7 F -0.4329(12) 0.6499(7) 0.9495(4) 0.091(3) Uani 1 1 d . . . . .
F8 F -0.3383(13) 0.4564(7) 0.9495(4) 0.093(3) Uani 1 1 d . . . . .
F9 F 0.9387(12) 0.3416(6) 0.0618(4) 0.079(2) Uani 1 1 d . . . . .
F10 F 0.8595(13) 0.5351(6) 0.0526(5) 0.091(3) Uani 1 1 d . . . . .
F11 F 0.6790(14) 0.6094(7) 0.1557(5) 0.099(3) Uani 1 1 d . . . . .
F12 F 0.5972(12) 0.4856(7) 0.2734(4) 0.091(3) Uani 1 1 d . . . . .
O1 O 0.0681(12) 0.2374(6) 0.5707(4) 0.056(2) Uani 1 1 d . U . . .
O2 O 0.0828(13) 0.1191(6) 0.6654(5) 0.065(3) Uani 1 1 d . U . . .
O3 O -0.0484(15) 0.4449(7) 0.7181(5) 0.085(3) Uani 1 1 d . U . . .
O4 O -0.1364(16) 0.5915(8) 0.6539(5) 0.093(3) Uani 1 1 d . U . . .
O5 O -0.0062(12) 0.4393(6) 0.5616(4) 0.055(2) Uani 1 1 d . U . . .
O6 O 0.8995(12) 0.1594(6) 0.1313(4) 0.057(2) Uani 1 1 d . U . . .
O7 O 0.8410(14) 0.1425(7) 0.2432(5) 0.073(3) Uani 1 1 d . U . . .
O8 O 0.9816(11) 0.0011(6) 0.0662(4) 0.051(2) Uani 1 1 d . U . . .
C1 C 0.1018(16) 0.1470(8) 0.6015(7) 0.047(3) Uani 1 1 d . . . . .
C2 C 0.1734(17) 0.0720(9) 0.5588(7) 0.050(3) Uani 1 1 d . . . . .
C3 C 0.1815(19) 0.0905(9) 0.4862(8) 0.062(4) Uani 1 1 d . . . . .
C4 C 0.258(2) 0.0188(11) 0.4502(7) 0.062(4) Uani 1 1 d . . . . .
C5 C 0.3247(19) -0.0765(10) 0.4859(8) 0.065(4) Uani 1 1 d . . . . .
C6 C 0.317(2) -0.0955(10) 0.5598(8) 0.069(4) Uani 1 1 d . . . . .
C7 C 0.2426(17) -0.0253(9) 0.5948(7) 0.058(3) Uani 1 1 d . . . . .
H7 H 0.2371 -0.0422 0.6443 0.070 Uiso 1 1 calc R U . . .
C8 C -0.1185(16) 0.5307(9) 0.7103(6) 0.047(3) Uani 1 1 d . . . . .
C9 C -0.1994(16) 0.5654(9) 0.7741(6) 0.044(3) Uani 1 1 d . . . . .
C10 C -0.2487(17) 0.6634(9) 0.7766(6) 0.049(3) Uani 1 1 d . . . . .
C11 C -0.3258(18) 0.6923(10) 0.8345(7) 0.057(3) Uani 1 1 d . . . . .
C12 C -0.3528(19) 0.6233(12) 0.8934(7) 0.062(4) Uani 1 1 d . . . . .
C13 C -0.3058(19) 0.5240(11) 0.8915(6) 0.060(4) Uani 1 1 d . . . . .
C14 C -0.2284(16) 0.4943(9) 0.8341(6) 0.048(3) Uani 1 1 d . . . . .
H14 H -0.1947 0.4266 0.8347 0.058 Uiso 1 1 calc R U . . .
C15 C 0.2689(14) 0.2972(9) 0.6923(7) 0.054(3) Uani 1 1 d . . . . .
H15A H 0.2786 0.2454 0.7348 0.081 Uiso 1 1 calc R U . . .
H15B H 0.3482 0.2752 0.6576 0.081 Uiso 1 1 calc R U . . .
H15C H 0.3005 0.3560 0.7036 0.081 Uiso 1 1 calc R U . . .
C16 C -0.2658(18) 0.3110(10) 0.6624(7) 0.066(4) Uani 1 1 d . . . . .
H16A H -0.2736 0.2596 0.7040 0.098 Uiso 1 1 calc R U . . .
H16B H -0.3386 0.3724 0.6677 0.098 Uiso 1 1 calc R U . . .
H16C H -0.3072 0.2919 0.6210 0.098 Uiso 1 1 calc R U . . .
C17 C 0.3425(17) 0.3691(12) 0.4797(9) 0.084(5) Uani 1 1 d . . . . .
H17A H 0.3773 0.2978 0.4901 0.126 Uiso 1 1 calc R U . . .
H17B H 0.4025 0.3976 0.4384 0.126 Uiso 1 1 calc R U . . .
H17C H 0.3746 0.3944 0.5197 0.126 Uiso 1 1 calc R U . . .
C18 C -0.180(2) 0.3671(12) 0.4384(8) 0.103(7) Uani 1 1 d . . . . .
H18A H -0.1648 0.2956 0.4472 0.154 Uiso 1 1 calc R U . . .
H18B H -0.2695 0.3916 0.4689 0.154 Uiso 1 1 calc R U . . .
H18C H -0.2174 0.3950 0.3894 0.154 Uiso 1 1 calc R U . . .
C19 C 0.8534(17) 0.1981(9) 0.1844(8) 0.055(3) Uani 1 1 d . . . . .
C20 C 0.8122(16) 0.3052(9) 0.1752(6) 0.047(3) Uani 1 1 d . . . . .
C21 C 0.8550(16) 0.3706(10) 0.1171(7) 0.052(3) Uani 1 1 d . . . . .
C22 C 0.812(2) 0.4740(10) 0.1096(7) 0.062(4) Uani 1 1 d . . . . .
C23 C 0.720(2) 0.5112(10) 0.1631(8) 0.065(4) Uani 1 1 d . . . . .
C24 C 0.6837(18) 0.4478(10) 0.2219(7) 0.057(3) Uani 1 1 d . . . . .
C25 C 0.7244(17) 0.3469(10) 0.2302(7) 0.057(3) Uani 1 1 d . . . . .
H25 H 0.6950 0.3054 0.2717 0.068 Uiso 1 1 calc R U . . .
C26 C 1.1909(16) -0.0197(10) 0.2202(7) 0.061(4) Uani 1 1 d . . . . .
H26A H 1.1773 -0.0210 0.2701 0.092 Uiso 1 1 calc R U . . .
H26B H 1.2617 -0.0816 0.2145 0.092 Uiso 1 1 calc R U . . .
H26C H 1.2491 0.0346 0.1989 0.092 Uiso 1 1 calc R U . . .
C27 C 0.6676(15) -0.0167(10) 0.1818(7) 0.056(3) Uani 1 1 d . . . . .
H27A H 0.6356 -0.0183 0.2304 0.084 Uiso 1 1 calc R U . . .
H27B H 0.5930 0.0387 0.1509 0.084 Uiso 1 1 calc R U . . .
H27C H 0.6515 -0.0778 0.1694 0.084 Uiso 1 1 calc R U . . .
C28 C 1.3115(16) -0.1758(11) 0.0259(7) 0.068(4) Uani 1 1 d . . . . .
H28A H 1.3338 -0.2340 0.0058 0.102 Uiso 1 1 calc R U . . .
H28B H 1.3694 -0.1250 -0.0015 0.102 Uiso 1 1 calc R U . . .
H28C H 1.3578 -0.1928 0.0743 0.102 Uiso 1 1 calc R U . . .
C29 C 0.7975(19) -0.1684(11) 0.0028(8) 0.076(4) Uani 1 1 d . . . . .
H29A H 0.8244 -0.2267 -0.0171 0.114 Uiso 1 1 calc R U . . .
H29B H 0.7358 -0.1840 0.0464 0.114 Uiso 1 1 calc R U . . .
H29C H 0.7232 -0.1158 -0.0306 0.114 Uiso 1 1 calc R U . . .

loop_
_atom_site_aniso_label
_atom_site_aniso_U_11
_atom_site_aniso_U_22
_atom_site_aniso_U_33
_atom_site_aniso_U_23
_atom_site_aniso_U_13
_atom_site_aniso_U_12
Sn1 0.0477(5) 0.0354(4) 0.0387(5) -0.0064(4) 0.0081(4) 0.0018(4)
Sn2 0.0575(5) 0.0336(4) 0.0398(5) -0.0108(4) 0.0101(4) 0.0015(4)
Sn3 0.0519(5) 0.0459(5) 0.0436(5) -0.0087(4) 0.0074(4) -0.0067(4)
Sn4 0.0500(5) 0.0351(5) 0.0501(5) -0.0088(4) 0.0069(4) -0.0049(4)
Cl1 0.090(3) 0.0475(19) 0.061(2) -0.0004(16) 0.0136(19) -0.0044(18)
F1 0.164(9) 0.065(6) 0.056(5) -0.025(5) 0.000(5) 0.019(6)
F2 0.187(11) 0.101(8) 0.062(6) -0.044(6) 0.004(6) 0.006(7)
F3 0.148(9) 0.084(7) 0.123(8) -0.068(6) 0.029(7) 0.004(6)
F4 0.157(10) 0.045(5) 0.123(8) -0.014(5) 0.015(7) 0.021(6)
F5 0.145(9) 0.060(5) 0.077(6) -0.014(5) 0.013(6) -0.004(6)
F6 0.130(8) 0.065(6) 0.101(7) -0.043(5) 0.001(6) 0.017(5)
F7 0.091(6) 0.119(8) 0.073(6) -0.056(5) 0.030(5) -0.003(6)
F8 0.138(8) 0.092(7) 0.056(5) -0.011(5) 0.038(5) -0.044(6)
F9 0.108(7) 0.062(5) 0.064(5) -0.006(4) 0.019(5) -0.017(5)
F10 0.123(8) 0.053(5) 0.087(6) 0.005(5) -0.003(6) -0.011(5)
F11 0.128(8) 0.063(6) 0.101(7) -0.016(5) -0.020(6) -0.002(6)
F12 0.095(7) 0.098(7) 0.081(6) -0.049(5) -0.009(5) 0.015(5)
O1 0.080(5) 0.041(4) 0.044(4) -0.016(4) 0.009(4) 0.002(4)
O2 0.093(7) 0.045(5) 0.060(6) -0.021(4) 0.020(5) -0.007(5)
O3 0.139(7) 0.057(5) 0.048(5) -0.020(4) 0.027(5) 0.021(5)
O4 0.150(7) 0.064(5) 0.052(5) -0.016(4) 0.036(5) 0.019(5)
O5 0.086(5) 0.040(4) 0.034(4) -0.013(3) 0.019(3) 0.002(4)
O6 0.074(5) 0.043(5) 0.054(5) -0.016(4) 0.014(4) -0.006(4)
O7 0.095(7) 0.051(6) 0.069(6) -0.010(5) 0.019(5) -0.006(5)
O8 0.061(5) 0.037(4) 0.053(5) -0.005(4) 0.015(4) -0.006(4)
C1 0.055(8) 0.028(6) 0.052(8) -0.006(6) -0.009(6) 0.004(6)
C2 0.067(9) 0.043(7) 0.047(8) -0.017(6) 0.008(6) -0.023(7)
C3 0.075(10) 0.034(7) 0.074(10) -0.017(7) -0.007(8) 0.006(7)
C4 0.084(10) 0.060(9) 0.041(8) -0.013(7) -0.008(7) -0.004(8)
C5 0.077(10) 0.052(9) 0.077(10) -0.042(8) 0.012(8) -0.008(8)
C6 0.094(12) 0.033(8) 0.073(10) -0.001(7) 0.003(9) -0.003(7)
C7 0.059(8) 0.049(8) 0.056(8) -0.010(7) 0.003(7) 0.016(7)
C8 0.058(8) 0.035(7) 0.046(8) -0.007(6) 0.009(6) -0.002(6)
C9 0.050(7) 0.051(8) 0.034(6) -0.016(6) 0.012(5) -0.011(6)
C10 0.056(8) 0.043(7) 0.047(7) -0.010(6) -0.004(6) -0.005(6)
C11 0.061(9) 0.051(8) 0.063(9) -0.029(7) -0.003(7) 0.000(7)
C12 0.073(10) 0.082(11) 0.036(7) -0.028(7) 0.014(7) -0.012(8)
C13 0.084(10) 0.063(9) 0.039(8) -0.018(7) 0.014(7) -0.026(8)
C14 0.056(8) 0.047(7) 0.045(7) -0.017(6) 0.002(6) -0.012(6)
C15 0.035(7) 0.049(8) 0.070(9) -0.009(7) -0.008(6) 0.009(6)
C16 0.072(10) 0.067(9) 0.064(9) -0.015(7) 0.011(7) -0.030(8)
C17 0.055(9) 0.077(11) 0.115(13) -0.036(10) 0.007(9) 0.019(8)
C18 0.137(16) 0.094(13) 0.079(11) 0.018(10) -0.063(11) -0.069(12)
C19 0.055(8) 0.041(7) 0.066(9) 0.003(7) 0.007(7) -0.012(6)
C20 0.043(7) 0.045(7) 0.053(8) -0.013(6) -0.001(6) -0.006(6)
C21 0.041(7) 0.059(9) 0.058(8) -0.022(7) -0.002(6) -0.003(6)
C22 0.077(10) 0.052(9) 0.057(9) -0.002(7) -0.012(8) -0.026(8)
C23 0.074(10) 0.041(8) 0.078(11) -0.014(8) -0.027(8) 0.002(7)
C24 0.060(9) 0.057(9) 0.055(8) -0.029(7) -0.013(7) 0.005(7)
C25 0.066(9) 0.052(8) 0.054(8) -0.021(7) 0.003(7) -0.002(7)
C26 0.054(8) 0.063(9) 0.064(9) -0.001(7) -0.004(7) -0.017(7)
C27 0.050(8) 0.059(8) 0.061(8) -0.021(7) 0.010(6) -0.008(6)
C28 0.058(9) 0.082(10) 0.051(8) -0.011(7) 0.009(7) 0.020(8)
C29 0.087(11) 0.070(10) 0.074(10) -0.008(8) 0.006(8) -0.028(9)

loop_
_atom_type_symbol
_atom_type_description
_atom_type_scat_dispersion_real
_atom_type_scat_dispersion_imag
_atom_type_scat_source
C C 0.0033 0.0016 'International Tables Vol C Tables 4.2.6.8 and 6.1.1.4'
H H 0.0000 0.0000 'International Tables Vol C Tables 4.2.6.8 and 6.1.1.4'
O O 0.0106 0.0060 'International Tables Vol C Tables 4.2.6.8 and 6.1.1.4'
Sn Sn -0.6537 1.4246 'International Tables Vol C Tables 4.2.6.8 and 6.1.1.4'
Cl Cl 0.1484 0.1585 'International Tables Vol C Tables 4.2.6.8 and 6.1.1.4'
F F 0.0171 0.0103 'International Tables Vol C Tables 4.2.6.8 and 6.1.1.4'

loop_
_geom_angle_atom_site_label_1
_geom_angle_atom_site_label_2
_geom_angle_atom_site_label_3
_geom_angle
_geom_angle_site_symmetry_1
_geom_angle_site_symmetry_3
O5 Sn1 C15 107.0(4) . .
O5 Sn1 C16 104.0(5) . .
C15 Sn1 C16 148.7(5) . .
O5 Sn1 O1 80.8(3) . .
C15 Sn1 O1 92.6(4) . .
C16 Sn1 O1 96.7(4) . .
O5 Sn1 O3 90.6(3) . .
C15 Sn1 O3 86.6(5) . .
C16 Sn1 O3 88.7(5) . .
O1 Sn1 O3 170.8(3) . .
O5 Sn2 C18 104.7(5) 2_566 .
O5 Sn2 C17 105.2(5) 2_566 .
C18 Sn2 C17 149.3(7) . .
O5 Sn2 O5 77.2(3) 2_566 .
C18 Sn2 O5 96.3(6) . .
C17 Sn2 O5 96.7(5) . .
O5 Sn2 O4 91.6(3) 2_566 2_566
C18 Sn2 O4 89.5(6) . 2_566
C17 Sn2 O4 83.0(5) . 2_566
O5 Sn2 O4 168.4(3) . 2_566
O5 Sn2 Sn2 39.7(2) 2_566 2_566
C18 Sn2 Sn2 103.3(5) . 2_566
C17 Sn2 Sn2 103.9(4) . 2_566
O5 Sn2 Sn2 37.6(2) . 2_566
O4 Sn2 Sn2 131.2(3) 2_566 2_566
O8 Sn3 C26 106.6(4) . .
O8 Sn3 C27 103.7(4) . .
C26 Sn3 C27 147.1(5) . .
O8 Sn3 O6 81.8(3) . .
C26 Sn3 O6 98.0(4) . .
C27 Sn3 O6 98.6(4) . .
O8 Sn3 Cl1 74.6(2) . .
C26 Sn3 Cl1 87.7(4) . .
C27 Sn3 Cl1 88.3(4) . .
O6 Sn3 Cl1 156.4(2) . .
O8 Sn4 C29 110.5(5) . .
O8 Sn4 C28 110.6(5) . .
C29 Sn4 C28 138.4(6) . .
O8 Sn4 O8 75.8(3) . 2_755
C29 Sn4 O8 97.7(5) . 2_755
C28 Sn4 O8 98.3(4) . 2_755
O8 Sn4 Cl1 78.9(2) . .
C29 Sn4 Cl1 90.9(4) . .
C28 Sn4 Cl1 90.7(4) . .
O8 Sn4 Cl1 154.8(2) 2_755 .
O8 Sn4 Sn4 39.0(2) . 2_755
C29 Sn4 Sn4 107.6(4) . 2_755
C28 Sn4 Sn4 108.2(4) . 2_755
O8 Sn4 Sn4 36.9(2) 2_755 2_755
Cl1 Sn4 Sn4 117.87(9) . 2_755
Sn4 Cl1 Sn3 81.55(10) . .
C1 O1 Sn1 109.9(8) . .
C8 O3 Sn1 136.9(9) . .
C8 O4 Sn2 136.0(8) . 2_566
Sn1 O5 Sn2 134.8(4) . 2_566
Sn1 O5 Sn2 122.3(4) . .
Sn2 O5 Sn2 102.8(3) 2_566 .
C19 O6 Sn3 106.5(7) . .
Sn3 O8 Sn4 124.8(4) . .
Sn3 O8 Sn4 130.9(4) . 2_755
Sn4 O8 Sn4 104.2(3) . 2_755
O2 C1 O1 122.0(12) . .
O2 C1 C2 119.4(11) . .
O1 C1 C2 118.6(11) . .
C3 C2 C7 115.8(12) . .
C3 C2 C1 125.6(12) . .
C7 C2 C1 118.6(11) . .
F1 C3 C2 121.1(12) . .
F1 C3 C4 116.3(13) . .
C2 C3 C4 122.6(13) . .
F2 C4 C5 119.2(13) . .
F2 C4 C3 119.5(13) . .
C5 C4 C3 121.1(13) . .
F3 C5 C4 120.2(14) . .
F3 C5 C6 123.4(14) . .
C4 C5 C6 116.4(12) . .
F4 C6 C7 120.3(14) . .
F4 C6 C5 117.4(13) . .
C7 C6 C5 122.3(13) . .
C6 C7 C2 121.6(13) . .
C6 C7 H7 119.2 . .
C2 C7 H7 119.2 . .
O3 C8 O4 125.1(12) . .
O3 C8 C9 118.0(11) . .
O4 C8 C9 116.8(11) . .
C10 C9 C14 117.5(10) . .
C10 C9 C8 123.6(11) . .
C14 C9 C8 118.9(11) . .
F5 C10 C9 122.7(11) . .
F5 C10 C11 115.2(11) . .
C9 C10 C11 122.2(12) . .
F6 C11 C12 117.4(12) . .
F6 C11 C10 122.0(13) . .
C12 C11 C10 120.6(12) . .
F7 C12 C11 121.5(13) . .
F7 C12 C13 120.4(13) . .
C11 C12 C13 118.0(11) . .
F8 C13 C14 120.7(12) . .
F8 C13 C12 117.4(11) . .
C14 C13 C12 121.9(12) . .
C13 C14 C9 119.8(12) . .
C13 C14 H14 120.1 . .
C9 C14 H14 120.1 . .
Sn1 C15 H15A 109.5 . .
Sn1 C15 H15B 109.5 . .
H15A C15 H15B 109.5 . .
Sn1 C15 H15C 109.5 . .
H15A C15 H15C 109.5 . .
H15B C15 H15C 109.5 . .
Sn1 C16 H16A 109.5 . .
Sn1 C16 H16B 109.5 . .
H16A C16 H16B 109.5 . .
Sn1 C16 H16C 109.5 . .
H16A C16 H16C 109.5 . .
H16B C16 H16C 109.5 . .
Sn2 C17 H17A 109.5 . .
Sn2 C17 H17B 109.5 . .
H17A C17 H17B 109.5 . .
Sn2 C17 H17C 109.5 . .
H17A C17 H17C 109.5 . .
H17B C17 H17C 109.5 . .
Sn2 C18 H18A 109.5 . .
Sn2 C18 H18B 109.5 . .
H18A C18 H18B 109.5 . .
Sn2 C18 H18C 109.5 . .
H18A C18 H18C 109.5 . .
H18B C18 H18C 109.5 . .
O7 C19 O6 119.1(12) . .
O7 C19 C20 120.9(13) . .
O6 C19 C20 120.0(12) . .
C21 C20 C25 116.7(11) . .
C21 C20 C19 124.1(12) . .
C25 C20 C19 119.2(12) . .
F9 C21 C20 123.0(12) . .
F9 C21 C22 114.3(12) . .
C20 C21 C22 122.7(12) . .
F10 C22 C23 120.7(13) . .
F10 C22 C21 120.7(13) . .
C23 C22 C21 118.6(13) . .
C24 C23 F11 122.2(14) . .
C24 C23 C22 119.3(13) . .
F11 C23 C22 118.4(14) . .
C23 C24 F12 118.2(13) . .
C23 C24 C25 122.9(13) . .
F12 C24 C25 118.8(13) . .
C24 C25 C20 119.6(13) . .
C24 C25 H25 120.2 . .
C20 C25 H25 120.2 . .
Sn3 C26 H26A 109.5 . .
Sn3 C26 H26B 109.5 . .
H26A C26 H26B 109.5 . .
Sn3 C26 H26C 109.5 . .
H26A C26 H26C 109.5 . .
H26B C26 H26C 109.5 . .
Sn3 C27 H27A 109.5 . .
Sn3 C27 H27B 109.5 . .
H27A C27 H27B 109.5 . .
Sn3 C27 H27C 109.5 . .
H27A C27 H27C 109.5 . .
H27B C27 H27C 109.5 . .
Sn4 C28 H28A 109.5 . .
Sn4 C28 H28B 109.5 . .
H28A C28 H28B 109.5 . .
Sn4 C28 H28C 109.5 . .
H28A C28 H28C 109.5 . .
H28B C28 H28C 109.5 . .
Sn4 C29 H29A 109.5 . .
Sn4 C29 H29B 109.5 . .
H29A C29 H29B 109.5 . .
Sn4 C29 H29C 109.5 . .
H29A C29 H29C 109.5 . .
H29B C29 H29C 109.5 . .

loop_
_geom_bond_atom_site_label_1
_geom_bond_atom_site_label_2
_geom_bond_distance
_geom_bond_site_symmetry_2
Sn1 O5 2.012(8) .
Sn1 C15 2.118(11) .
Sn1 C16 2.115(13) .
Sn1 O1 2.207(8) .
Sn1 O3 2.251(9) .
Sn2 O5 2.040(8) 2_566
Sn2 C18 2.080(14) .
Sn2 C17 2.134(13) .
Sn2 O5 2.136(7) .
Sn2 O4 2.250(9) 2_566
Sn2 Sn2 3.2638(19) 2_566
Sn3 O8 2.020(8) .
Sn3 C26 2.088(12) .
Sn3 C27 2.126(11) .
Sn3 O6 2.162(8) .
Sn3 Cl1 2.842(4) .
Sn4 O8 2.034(8) .
Sn4 C29 2.083(13) .
Sn4 C28 2.109(12) .
Sn4 O8 2.130(8) 2_755
Sn4 Cl1 2.655(4) .
Sn4 Sn4 3.285(2) 2_755
F1 C3 1.355(15) .
F2 C4 1.330(14) .
F3 C5 1.312(14) .
F4 C6 1.337(15) .
F5 C10 1.357(14) .
F6 C11 1.340(14) .
F7 C12 1.325(13) .
F8 C13 1.349(14) .
F9 C21 1.335(13) .
F10 C22 1.327(14) .
F11 C23 1.326(15) .
F12 C24 1.338(14) .
O1 C1 1.253(13) .
O2 C1 1.221(14) .
O3 C8 1.198(14) .
O4 C8 1.213(14) .
O4 Sn2 2.250(9) 2_566
O5 Sn2 2.040(8) 2_566
O6 C19 1.272(15) .
O7 C19 1.238(14) .
O8 Sn4 2.130(8) 2_755
C1 C2 1.491(16) .
C2 C3 1.365(17) .
C2 C7 1.393(17) .
C3 C4 1.379(18) .
C4 C5 1.365(19) .
C5 C6 1.387(19) .
C6 C7 1.348(18) .
C7 H7 0.9300 .
C8 C9 1.503(15) .
C9 C10 1.362(16) .
C9 C14 1.393(15) .
C10 C11 1.358(17) .
C11 C12 1.359(18) .
C12 C13 1.375(18) .
C13 C14 1.356(16) .
C14 H14 0.9300 .
C15 H15A 0.9600 .
C15 H15B 0.9600 .
C15 H15C 0.9600 .
C16 H16A 0.9600 .
C16 H16B 0.9600 .
C16 H16C 0.9600 .
C17 H17A 0.9600 .
C17 H17B 0.9600 .
C17 H17C 0.9600 .
C18 H18A 0.9600 .
C18 H18B 0.9600 .
C18 H18C 0.9600 .
C19 C20 1.442(17) .
C20 C21 1.359(17) .
C20 C25 1.422(16) .
C21 C22 1.396(18) .
C22 C23 1.381(19) .
C23 C24 1.337(19) .
C24 C25 1.359(17) .
C25 H25 0.9300 .
C26 H26A 0.9600 .
C26 H26B 0.9600 .
C26 H26C 0.9600 .
C27 H27A 0.9600 .
C27 H27B 0.9600 .
C27 H27C 0.9600 .
C28 H28A 0.9600 .
C28 H28B 0.9600 .
C28 H28C 0.9600 .
C29 H29A 0.9600 .
C29 H29B 0.9600 .
C29 H29C 0.9600 .
